data_7709735
loop_
_publ_author_name
'Dobrov, Anatolie'
'Darvasiov\'a, Denisa'
'Zalibera, Michal'
'Bu\<cinsk\'y, Luk\'a\<s'
'Jelemensk\'a, Ingrid'
'Rapta, Peter'
'Shova, Sergiu'
'Dumitrescu, Dan G.'
'Andrade, Marta A.'
'Martins, Lu\'isa M. D. R. S.'
'Pombeiro, Armando J. L.'
'Arion, Vladimir B.'

_publ_section_title
;
 Diastereomeric dinickel(ii) complexes with non-innocent
 bis(octaazamacrocyclic) ligands: isomerization, spectroelectrochemistry,
 DFT calculations and use in catalytic oxidation of cyclohexane
;
_journal_name_full 'Dalton Transactions'
_journal_paper_doi 10.1039/D2DT00154C
_journal_year 2022
_chemical_formula_moiety '2(C H Cl3), C56 H50 N16 Ni2 S4'
_chemical_formula_sum 'C58 H52 Cl6 N16 Ni2 S4'
_chemical_formula_weight 1431.51
_space_group_crystal_system triclinic
_space_group_IT_number 2
_space_group_name_Hall '-P 1'
_space_group_name_H-M_alt 'P -1'
_atom_sites_solution_hydrogens geom
_atom_sites_solution_primary dual
_audit_creation_date 2022-02-05
_audit_creation_method
;
Olex2 1.5
(compiled 2021.12.09 svn.r5202d8cf for OlexSys, GUI svn.r6439)
;
_audit_update_record
;
2022-02-09 deposited with the CCDC.	2022-02-28 downloaded from the CCDC.
;
_cell_angle_alpha 92.547(2)
_cell_angle_beta 105.088(3)
_cell_angle_gamma 108.429(3)
_cell_formula_units_Z 2
_cell_length_a 11.3032(11)
_cell_length_b 15.1971(8)
_cell_length_c 19.9582(12)
_cell_measurement_reflns_used 9225
_cell_measurement_temperature 100.0
_cell_measurement_theta_max 30.028
_cell_measurement_theta_min 2.450
_cell_volume 3110.2(4)
_computing_cell_refinement 'SAINT V8.38A (Bruker, 2018)'
_computing_data_reduction 'SAINT V8.38A (Bruker, 2018)'
_computing_molecular_graphics 'Olex2 1.5 (Dolomanov et al., 2009)'
_computing_publication_material 'Olex2 1.5 (Dolomanov et al., 2009)'
_computing_structure_refinement 'SHELXL n/a (Sheldrick, 2015)'
_computing_structure_solution 'SHELXT  (Sheldrick, 2015)'
_diffrn_ambient_temperature 100.00
_diffrn_measured_fraction_theta_full 0.999
_diffrn_measured_fraction_theta_max 0.996
_diffrn_measurement_device_type 'Bruker D8 Venture'
_diffrn_measurement_method '\f and \w scans'
_diffrn_radiation_type MoK\a
_diffrn_radiation_wavelength 0.71073
_diffrn_reflns_av_R_equivalents 0.0568
_diffrn_reflns_av_unetI/netI 0.0309
_diffrn_reflns_Laue_measured_fraction_full 0.999
_diffrn_reflns_Laue_measured_fraction_max 0.996
_diffrn_reflns_limit_h_max 15
_diffrn_reflns_limit_h_min -15
_diffrn_reflns_limit_k_max 21
_diffrn_reflns_limit_k_min -21
_diffrn_reflns_limit_l_max 28
_diffrn_reflns_limit_l_min -28
_diffrn_reflns_number 175196
_diffrn_reflns_point_group_measured_fraction_full 0.999
_diffrn_reflns_point_group_measured_fraction_max 0.996
_diffrn_reflns_theta_full 25.242
_diffrn_reflns_theta_max 30.089
_diffrn_reflns_theta_min 1.896
_diffrn_source_current 1.0
_diffrn_source_power 0.05
_diffrn_source_voltage 50.0
_exptl_absorpt_coefficient_mu 1.051
_exptl_absorpt_correction_T_max 0.7460
_exptl_absorpt_correction_T_min 0.6794
_exptl_absorpt_correction_type multi-scan
_exptl_absorpt_process_details
;
SADABS-2016/2 (Bruker,2016/2) was used for absorption correction.
wR2(int) was 0.1086 before and 0.0663 after correction.
The Ratio of minimum to maximum transmission is 0.9107.
The \l/2 correction factor is Not present.
;
_exptl_crystal_colour 'clear red'
_exptl_crystal_colour_lustre clear
_exptl_crystal_colour_primary red
_exptl_crystal_density_diffrn 1.529
_exptl_crystal_description block
_exptl_crystal_F_000 1468
_exptl_crystal_size_max 0.08
_exptl_crystal_size_mid 0.04
_exptl_crystal_size_min 0.03
_refine_diff_density_max 2.267
_refine_diff_density_min -2.276
_refine_diff_density_rms 0.091
_refine_ls_extinction_method none
_refine_ls_goodness_of_fit_ref 1.014
_refine_ls_hydrogen_treatment constr
_refine_ls_matrix_type full
_refine_ls_number_parameters 775
_refine_ls_number_reflns 18233
_refine_ls_number_restraints 4
_refine_ls_restrained_S_all 1.019
_refine_ls_R_factor_all 0.0540
_refine_ls_R_factor_gt 0.0426
_refine_ls_shift/su_max 0.002
_refine_ls_shift/su_mean 0.000
_refine_ls_structure_factor_coef Fsqd
_refine_ls_weighting_details 'w=1/[\s^2^(Fo^2^)+(0.0389P)^2^+6.3035P] where P=(Fo^2^+2Fc^2^)/3'
_refine_ls_weighting_scheme calc
_refine_ls_wR_factor_gt 0.1009
_refine_ls_wR_factor_ref 0.1057
_reflns_Friedel_coverage 0.000
_reflns_number_gt 14962
_reflns_number_total 18233
_reflns_threshold_expression 'I > 2\s(I)'
_cod_data_source_file d2dt00154c2.cif
_cod_data_source_block mo_ad190_k2_4_p-1
_cod_database_code 7709735
_shelx_shelxl_version_number 2018/3
_shelx_space_group_comment
;
The symmetry employed for this shelxl refinement is uniquely defined
by the following loop, which should always be used as a source of
symmetry information in preference to the above space-group names.
They are only intended as comments.
;
_shelx_estimated_absorpt_t_max 0.969
_shelx_estimated_absorpt_t_min 0.921
_olex2_refinement_description
;
1. Fixed Uiso
 At 1.2 times of:
  All C(H) groups, All C(H,H) groups
 At 1.5 times of:
  All C(H,H,H) groups
2. Restrained distances
 Cl2B-C1 \\sim Cl2A-C1
 with sigma of 0.01
 Cl4B-C2 \\sim Cl4A-C2
 with sigma of 0.01
 Cl1A-C1 \\sim Cl1B-C1
 with sigma of 0.01
 Cl6B-C2 \\sim Cl6A-C2
 with sigma of 0.01
3. Uiso/Uaniso restraints and constraints
Uiso(Cl6B) = Uiso(Cl6A)
Uiso(Cl2A) = Uiso(Cl2B)
Uiso(Cl4B) = Uiso(Cl4A)
Uiso(Cl1A) = Uiso(Cl1B)
4. Others
 Sof(H1B)=Sof(Cl2B)=Sof(Cl1A)=1-FVAR(1)
 Sof(H1A)=Sof(Cl1B)=Sof(Cl2A)=FVAR(1)
 Sof(H2A)=Sof(Cl4B)=Sof(Cl6A)=1-FVAR(2)
 Sof(H2B)=Sof(Cl6B)=Sof(Cl4A)=FVAR(2)
5.a Ternary CH refined with riding coordinates:
 C1(H1A), C1(H1B), C8A(H8A), C8B(H8B), C2(H2A), C2(H2B)
5.b Aromatic/amide H refined with riding coordinates:
 C19A(H19A), C19B(H19B), C20A(H20A), C20B(H20B), C21A(H21A), C21B(H21B),
 C22A(H22A), C22B(H22B), C23A(H23A), C23B(H23B), C26A(H26A), C26B(H26B),
 C27A(H27A), C27B(H27B), C28A(H28A), C28B(H28B), C29A(H29A), C29B(H29B),
 C30A(H30A), C30B(H30B), C32A(H32A), C32B(H32B), C33A(H33A), C33B(H33B),
 C34A(H34A), C34B(H34B), C35A(H35A), C35B(H35B), C36A(H36A), C36B(H36B)
5.c Idealised Me refined as rotating group:
 C16A(H16A,H16B,H16C), C16B(H16D,H16E,H16F), C17A(H17A,H17B,H17C), C17B(H17D,
 H17E,H17F), C24A(H24A,H24B,H24C), C24B(H24D,H24E,H24F)
;
_olex2_submission_special_instructions 'No special instructions were received'

loop_
_space_group_symop_operation_xyz
'x, y, z'
'-x, -y, -z'

loop_
_atom_site_label
_atom_site_type_symbol
_atom_site_fract_x
_atom_site_fract_y
_atom_site_fract_z
_atom_site_U_iso_or_equiv
_atom_site_adp_type
_atom_site_occupancy
_atom_site_site_symmetry_order
_atom_site_calc_flag
_atom_site_refinement_flags_posn
_atom_site_refinement_flags_adp
_atom_site_refinement_flags_occupancy
_atom_site_disorder_assembly
_atom_site_disorder_group
C1 C 0.2410(3) 0.27083(18) 0.82500(14) 0.0290(5) Uani 1 1 d D . . . .
H1A H 0.254477 0.226480 0.791591 0.035 Uiso 0.562(2) 1 calc R U P A 1
H1B H 0.258274 0.219951 0.799850 0.035 Uiso 0.438(2) 1 calc R U P A 2
Cl1B Cl 0.10719(16) 0.30405(10) 0.78043(8) 0.0390(2) Uiso 0.562(2) 1 d D . P A 1
Cl2B Cl 0.1686(2) 0.22633(14) 0.88569(10) 0.0370(2) Uiso 0.438(2) 1 d D . P A 2
Cl3 Cl 0.38759(7) 0.36485(5) 0.85907(4) 0.03642(15) Uani 1 1 d . . . . .
C1A C 0.47956(19) 0.31086(14) 0.22287(10) 0.0122(3) Uani 1 1 d . . . . .
C1B C 0.56393(19) 0.21310(14) 0.78902(10) 0.0134(3) Uani 1 1 d . . . . .
C4A C 0.22574(18) 0.20684(14) 0.28783(10) 0.0121(3) Uani 1 1 d . . . . .
C4B C 0.28461(19) 0.19193(14) 0.66027(10) 0.0135(4) Uani 1 1 d . . . . .
C7A C 0.27401(18) 0.11293(13) 0.44216(10) 0.0109(3) Uani 1 1 d . . . . .
C7B C 0.29157(18) 0.29553(13) 0.51100(10) 0.0126(3) Uani 1 1 d . . . . .
C8A C 0.40219(18) 0.17934(13) 0.49095(10) 0.0101(3) Uani 1 1 d . . . . .
H8A H 0.399417 0.166059 0.539253 0.012 Uiso 1 1 calc R U . . .
C8B C 0.40640(18) 0.28374(13) 0.48929(10) 0.0108(3) Uani 1 1 d . . . . .
H8B H 0.389433 0.292862 0.438803 0.013 Uiso 1 1 calc R U . . .
C9A C 0.52358(18) 0.16275(13) 0.48278(10) 0.0109(3) Uani 1 1 d . . . . .
C9B C 0.53946(18) 0.35515(13) 0.52622(10) 0.0115(3) Uani 1 1 d . . . . .
C12A C 0.70117(18) 0.18909(14) 0.36843(10) 0.0132(3) Uani 1 1 d . . . . .
C12B C 0.76374(19) 0.41784(14) 0.68405(11) 0.0141(4) Uani 1 1 d . . . . .
C15A C 0.60861(19) 0.30713(14) 0.22784(10) 0.0125(3) Uani 1 1 d . . . . .
C15B C 0.70222(19) 0.26859(14) 0.80939(10) 0.0138(4) Uani 1 1 d . . . . .
C16A C 0.0114(2) 0.23252(19) 0.19976(12) 0.0246(5) Uani 1 1 d . . . . .
H16A H 0.014503 0.197943 0.157994 0.037 Uiso 1 1 calc R U . . .
H16B H 0.071707 0.297001 0.206854 0.037 Uiso 1 1 calc R U . . .
H16C H -0.077335 0.233047 0.193428 0.037 Uiso 1 1 calc R U . . .
C16B C 0.0862(2) 0.06424(17) 0.69806(12) 0.0246(5) Uani 1 1 d . . . . .
H16D H -0.002718 0.019167 0.681715 0.037 Uiso 1 1 calc R U . . .
H16E H 0.097885 0.101041 0.742355 0.037 Uiso 1 1 calc R U . . .
H16F H 0.148533 0.030553 0.705266 0.037 Uiso 1 1 calc R U . . .
C17A C 0.9077(2) 0.12983(18) 0.42019(13) 0.0229(5) Uani 1 1 d . . . . .
H17A H 0.846892 0.065755 0.414651 0.034 Uiso 1 1 calc R U . . .
H17B H 0.917676 0.163236 0.465571 0.034 Uiso 1 1 calc R U . . .
H17C H 0.992542 0.127999 0.418062 0.034 Uiso 1 1 calc R U . . .
C17B C 0.9687(2) 0.56726(17) 0.67671(12) 0.0235(5) Uani 1 1 d . . . . .
H17D H 0.952378 0.534957 0.629896 0.035 Uiso 1 1 calc R U . . .
H17E H 1.061404 0.604362 0.695503 0.035 Uiso 1 1 calc R U . . .
H17F H 0.916950 0.608735 0.673706 0.035 Uiso 1 1 calc R U . . .
C18A C 0.42105(18) 0.36369(14) 0.17028(10) 0.0133(4) Uani 1 1 d . . . . .
C18B C 0.5075(2) 0.14913(15) 0.83607(11) 0.0175(4) Uani 1 1 d . . . . .
C19A C 0.3794(2) 0.43370(15) 0.19377(11) 0.0176(4) Uani 1 1 d . . . . .
H19A H 0.384281 0.444140 0.241849 0.021 Uiso 1 1 calc R U . . .
C19B C 0.4357(2) 0.05506(16) 0.81038(14) 0.0247(5) Uani 1 1 d . . . . .
H19B H 0.425780 0.031340 0.763655 0.030 Uiso 1 1 calc R U . . .
C20A C 0.3311(2) 0.48798(16) 0.14735(13) 0.0239(5) Uani 1 1 d . . . . .
H20A H 0.303378 0.535515 0.163722 0.029 Uiso 1 1 calc R U . . .
C20B C 0.3786(3) -0.0040(2) 0.85303(17) 0.0366(7) Uani 1 1 d . . . . .
H20B H 0.329284 -0.067794 0.835233 0.044 Uiso 1 1 calc R U . . .
C21A C 0.3233(2) 0.47281(17) 0.07709(13) 0.0251(5) Uani 1 1 d . . . . .
H21A H 0.292661 0.511209 0.045599 0.030 Uiso 1 1 calc R U . . .
C21B C 0.3934(3) 0.0300(2) 0.92147(18) 0.0434(8) Uani 1 1 d . . . . .
H21B H 0.354490 -0.010537 0.950520 0.052 Uiso 1 1 calc R U . . .
C22A C 0.3602(2) 0.40165(18) 0.05269(12) 0.0245(5) Uani 1 1 d . . . . .
H22A H 0.352268 0.390203 0.004266 0.029 Uiso 1 1 calc R U . . .
C22B C 0.4647(3) 0.1230(2) 0.94735(15) 0.0369(7) Uani 1 1 d . . . . .
H22B H 0.474926 0.146153 0.994263 0.044 Uiso 1 1 calc R U . . .
C23A C 0.4089(2) 0.34682(16) 0.09907(11) 0.0178(4) Uani 1 1 d . . . . .
H23A H 0.433770 0.297995 0.082168 0.021 Uiso 1 1 calc R U . . .
C23B C 0.5217(2) 0.18298(19) 0.90501(12) 0.0241(5) Uani 1 1 d . . . . .
H23B H 0.570294 0.246870 0.922999 0.029 Uiso 1 1 calc R U . . .
C24A C 0.19674(19) 0.03740(14) 0.47514(10) 0.0148(4) Uani 1 1 d . . . . .
H24A H 0.111477 0.003828 0.441576 0.022 Uiso 1 1 calc R U . . .
H24B H 0.184709 0.065473 0.516931 0.022 Uiso 1 1 calc R U . . .
H24C H 0.243499 -0.006486 0.488463 0.022 Uiso 1 1 calc R U . . .
C24B C 0.2029(2) 0.33247(15) 0.45956(11) 0.0163(4) Uani 1 1 d . . . . .
H24D H 0.170649 0.292614 0.414158 0.024 Uiso 1 1 calc R U . . .
H24E H 0.250919 0.396564 0.454176 0.024 Uiso 1 1 calc R U . . .
H24F H 0.129107 0.332385 0.476694 0.024 Uiso 1 1 calc R U . . .
C25A C 0.60717(19) 0.14211(14) 0.54713(10) 0.0126(3) Uani 1 1 d . . . . .
C25B C 0.61288(19) 0.40706(13) 0.47948(10) 0.0134(4) Uani 1 1 d . . . . .
C26A C 0.7405(2) 0.19256(15) 0.57310(11) 0.0175(4) Uani 1 1 d . . . . .
H26A H 0.782052 0.236070 0.546578 0.021 Uiso 1 1 calc R U . . .
C26B C 0.7397(2) 0.40887(15) 0.48426(11) 0.0180(4) Uani 1 1 d . . . . .
H26B H 0.783080 0.381616 0.520366 0.022 Uiso 1 1 calc R U . . .
C27A C 0.8127(2) 0.17954(18) 0.63749(12) 0.0238(5) Uani 1 1 d . . . . .
H27A H 0.902514 0.215803 0.655452 0.029 Uiso 1 1 calc R U . . .
C27B C 0.8019(2) 0.45032(17) 0.43646(13) 0.0249(5) Uani 1 1 d . . . . .
H27B H 0.886400 0.449152 0.438838 0.030 Uiso 1 1 calc R U . . .
C28A C 0.7539(2) 0.11368(19) 0.67571(12) 0.0258(5) Uani 1 1 d . . . . .
H28A H 0.803540 0.104832 0.719610 0.031 Uiso 1 1 calc R U . . .
C28B C 0.7411(3) 0.49361(17) 0.38504(12) 0.0272(5) Uani 1 1 d . . . . .
H28B H 0.784704 0.523021 0.352987 0.033 Uiso 1 1 calc R U . . .
C29A C 0.6230(2) 0.06111(17) 0.64950(12) 0.0226(4) Uani 1 1 d . . . . .
H29A H 0.583346 0.014687 0.674775 0.027 Uiso 1 1 calc R U . . .
C29B C 0.6163(2) 0.49369(16) 0.38071(12) 0.0235(5) Uani 1 1 d . . . . .
H29B H 0.575498 0.524513 0.346366 0.028 Uiso 1 1 calc R U . . .
C30A C 0.5489(2) 0.07603(15) 0.58602(11) 0.0167(4) Uani 1 1 d . . . . .
H30A H 0.458412 0.041154 0.569131 0.020 Uiso 1 1 calc R U . . .
C30B C 0.5511(2) 0.44869(14) 0.42662(11) 0.0175(4) Uani 1 1 d . . . . .
H30B H 0.464271 0.446251 0.422010 0.021 Uiso 1 1 calc R U . . .
C31A C 0.67709(18) 0.34442(14) 0.17492(10) 0.0132(4) Uani 1 1 d . . . . .
C31B C 0.79678(19) 0.26351(15) 0.87617(10) 0.0143(4) Uani 1 1 d . . . . .
C32A C 0.7241(2) 0.43990(15) 0.17122(11) 0.0176(4) Uani 1 1 d . . . . .
H32A H 0.709895 0.483103 0.201433 0.021 Uiso 1 1 calc R U . . .
C32B C 0.7993(2) 0.17916(15) 0.90050(12) 0.0186(4) Uani 1 1 d . . . . .
H32B H 0.735253 0.121761 0.876050 0.022 Uiso 1 1 calc R U . . .
C33A C 0.7923(2) 0.47207(16) 0.12288(12) 0.0211(4) Uani 1 1 d . . . . .
H33A H 0.824838 0.537281 0.120501 0.025 Uiso 1 1 calc R U . . .
C33B C 0.8958(2) 0.17888(17) 0.96064(12) 0.0217(4) Uani 1 1 d . . . . .
H33B H 0.896632 0.121218 0.976917 0.026 Uiso 1 1 calc R U . . .
C34A C 0.8128(2) 0.40939(17) 0.07848(12) 0.0213(4) Uani 1 1 d . . . . .
H34A H 0.860035 0.431755 0.046116 0.026 Uiso 1 1 calc R U . . .
C34B C 0.9901(2) 0.26182(17) 0.99669(11) 0.0216(4) Uani 1 1 d . . . . .
H34B H 1.055355 0.261085 1.037550 0.026 Uiso 1 1 calc R U . . .
C35A C 0.7644(2) 0.31406(17) 0.08115(12) 0.0223(4) Uani 1 1 d . . . . .
H35A H 0.777159 0.270935 0.050164 0.027 Uiso 1 1 calc R U . . .
C35B C 0.9890(2) 0.34604(16) 0.97301(11) 0.0197(4) Uani 1 1 d . . . . .
H35B H 1.053967 0.403062 0.997503 0.024 Uiso 1 1 calc R U . . .
C36A C 0.6971(2) 0.28186(15) 0.12952(11) 0.0186(4) Uani 1 1 d . . . . .
H36A H 0.664374 0.216569 0.131573 0.022 Uiso 1 1 calc R U . . .
C36B C 0.8925(2) 0.34720(15) 0.91325(11) 0.0169(4) Uani 1 1 d . . . . .
H36B H 0.891666 0.405191 0.897582 0.020 Uiso 1 1 calc R U . . .
N2A N 0.41187(15) 0.26634(12) 0.26359(9) 0.0116(3) Uani 1 1 d . . . . .
N2B N 0.48401(16) 0.22144(12) 0.72983(9) 0.0126(3) Uani 1 1 d . . . . .
N3A N 0.28036(16) 0.25702(12) 0.24495(9) 0.0131(3) Uani 1 1 d . . . . .
N3B N 0.35184(16) 0.17295(12) 0.71880(9) 0.0141(3) Uani 1 1 d . . . . .
N5A N 0.29748(15) 0.18007(12) 0.34317(8) 0.0116(3) Uani 1 1 d . . . . .
N5B N 0.34466(16) 0.24690(12) 0.61911(9) 0.0124(3) Uani 1 1 d . . . . .
N6A N 0.22327(15) 0.11663(12) 0.37704(9) 0.0115(3) Uani 1 1 d . . . . .
N6B N 0.25963(16) 0.27315(12) 0.56675(9) 0.0133(3) Uani 1 1 d . . . . .
N10A N 0.55122(15) 0.17064(11) 0.42365(8) 0.0107(3) Uani 1 1 d . . . . .
N10B N 0.58611(16) 0.36559(11) 0.59386(9) 0.0123(3) Uani 1 1 d . . . . .
N11A N 0.66741(16) 0.15480(12) 0.42187(9) 0.0130(3) Uani 1 1 d . . . . .
N11B N 0.71175(16) 0.43440(12) 0.62172(9) 0.0147(3) Uani 1 1 d . . . . .
N13A N 0.62389(16) 0.22836(12) 0.32346(9) 0.0129(3) Uani 1 1 d . . . . .
N13B N 0.69253(16) 0.34638(12) 0.71306(9) 0.0137(3) Uani 1 1 d . . . . .
N14A N 0.67320(16) 0.26629(12) 0.27310(9) 0.0139(3) Uani 1 1 d . . . . .
N14B N 0.75965(16) 0.33138(12) 0.77422(9) 0.0139(3) Uani 1 1 d . . . . .
Ni1A Ni 0.47007(2) 0.21235(2) 0.34106(2) 0.00987(5) Uani 1 1 d . . . . .
Ni1B Ni 0.52456(2) 0.29347(2) 0.66110(2) 0.01076(6) Uani 1 1 d . . . . .
S1A S 0.05773(5) 0.17653(4) 0.27517(3) 0.01518(10) Uani 1 1 d . . . . .
S1B S 0.11392(5) 0.14171(4) 0.63317(3) 0.01766(10) Uani 1 1 d . . . . .
S2A S 0.84499(5) 0.18969(4) 0.35073(3) 0.01674(10) Uani 1 1 d . . . . .
S2B S 0.92305(5) 0.48206(4) 0.73383(3) 0.01880(10) Uani 1 1 d . . . . .
C2 C 0.2212(2) 0.10025(17) 0.11674(13) 0.0258(5) Uani 1 1 d D . . . .
H2A H 0.234748 0.165427 0.136651 0.031 Uiso 0.395(4) 1 calc R U P B 1
H2B H 0.236095 0.165181 0.137796 0.031 Uiso 0.605(4) 1 calc R U P B 2
Cl4B Cl 0.0844(2) 0.02296(14) 0.13798(13) 0.02942(19) Uiso 0.395(4) 1 d D . P B 1
Cl5 Cl 0.16960(7) 0.09196(5) 0.02502(4) 0.03736(15) Uani 1 1 d . . . . .
Cl6B Cl 0.37383(11) 0.08031(8) 0.13572(10) 0.02496(17) Uiso 0.605(4) 1 d D . P B 2
Cl1A Cl 0.1400(2) 0.31648(13) 0.76313(11) 0.0390(2) Uiso 0.438(2) 1 d D . P A 2
Cl2A Cl 0.19888(16) 0.20997(11) 0.89592(8) 0.0370(2) Uiso 0.562(2) 1 d D . P A 1
Cl6A Cl 0.36323(17) 0.07547(12) 0.15454(15) 0.02496(17) Uiso 0.395(4) 1 d D . P B 1
Cl4A Cl 0.11123(16) 0.01939(9) 0.15165(8) 0.02942(19) Uiso 0.605(4) 1 d D . P B 2

loop_
_atom_site_aniso_label
_atom_site_aniso_U_11
_atom_site_aniso_U_22
_atom_site_aniso_U_33
_atom_site_aniso_U_23
_atom_site_aniso_U_13
_atom_site_aniso_U_12
C1 0.0323(13) 0.0240(12) 0.0307(13) -0.0026(10) 0.0147(11) 0.0058(10)
Cl3 0.0311(3) 0.0230(3) 0.0542(4) 0.0041(3) 0.0152(3) 0.0058(2)
C1A 0.0117(8) 0.0147(9) 0.0117(8) 0.0038(7) 0.0051(7) 0.0046(7)
C1B 0.0144(9) 0.0130(8) 0.0137(8) 0.0032(7) 0.0053(7) 0.0045(7)
C4A 0.0084(8) 0.0164(9) 0.0119(8) 0.0019(7) 0.0028(6) 0.0047(7)
C4B 0.0111(8) 0.0154(9) 0.0139(9) 0.0001(7) 0.0064(7) 0.0025(7)
C7A 0.0085(8) 0.0119(8) 0.0134(8) 0.0024(7) 0.0049(6) 0.0035(6)
C7B 0.0106(8) 0.0116(8) 0.0145(9) 0.0003(7) 0.0024(7) 0.0035(7)
C8A 0.0095(8) 0.0117(8) 0.0104(8) 0.0032(6) 0.0035(6) 0.0046(6)
C8B 0.0094(8) 0.0115(8) 0.0112(8) 0.0025(6) 0.0028(6) 0.0032(6)
C9A 0.0092(8) 0.0100(8) 0.0137(8) 0.0024(6) 0.0035(7) 0.0032(6)
C9B 0.0108(8) 0.0118(8) 0.0128(8) 0.0025(7) 0.0043(7) 0.0043(7)
C12A 0.0102(8) 0.0160(9) 0.0162(9) 0.0047(7) 0.0051(7) 0.0067(7)
C12B 0.0107(8) 0.0138(9) 0.0156(9) 0.0031(7) 0.0038(7) 0.0011(7)
C15A 0.0113(8) 0.0140(8) 0.0137(8) 0.0048(7) 0.0058(7) 0.0041(7)
C15B 0.0135(9) 0.0136(9) 0.0136(9) 0.0030(7) 0.0034(7) 0.0042(7)
C16A 0.0152(10) 0.0409(14) 0.0225(11) 0.0151(10) 0.0054(8) 0.0145(10)
C16B 0.0181(10) 0.0256(11) 0.0207(10) 0.0041(9) 0.0058(8) -0.0055(9)
C17A 0.0189(10) 0.0333(12) 0.0284(11) 0.0196(10) 0.0130(9) 0.0176(9)
C17B 0.0156(10) 0.0235(11) 0.0232(11) 0.0111(9) 0.0024(8) -0.0029(8)
C18A 0.0095(8) 0.0163(9) 0.0143(9) 0.0057(7) 0.0033(7) 0.0043(7)
C18B 0.0127(9) 0.0223(10) 0.0200(10) 0.0106(8) 0.0062(7) 0.0071(8)
C19A 0.0161(9) 0.0196(10) 0.0183(9) 0.0050(8) 0.0047(8) 0.0078(8)
C19B 0.0183(10) 0.0200(11) 0.0352(13) 0.0126(9) 0.0062(9) 0.0060(8)
C20A 0.0206(10) 0.0204(10) 0.0320(12) 0.0077(9) 0.0046(9) 0.0107(9)
C20B 0.0214(12) 0.0300(13) 0.0598(19) 0.0283(13) 0.0119(12) 0.0077(10)
C21A 0.0185(10) 0.0263(11) 0.0270(12) 0.0149(9) -0.0005(9) 0.0072(9)
C21B 0.0304(14) 0.059(2) 0.0546(19) 0.0457(17) 0.0237(13) 0.0198(14)
C22A 0.0204(10) 0.0332(13) 0.0153(10) 0.0085(9) 0.0015(8) 0.0051(9)
C22B 0.0322(14) 0.0619(19) 0.0303(13) 0.0283(13) 0.0186(11) 0.0240(14)
C23A 0.0147(9) 0.0233(10) 0.0141(9) 0.0046(8) 0.0030(7) 0.0054(8)
C23B 0.0214(11) 0.0372(13) 0.0204(10) 0.0134(9) 0.0101(9) 0.0143(10)
C24A 0.0125(8) 0.0163(9) 0.0147(9) 0.0045(7) 0.0051(7) 0.0026(7)
C24B 0.0136(9) 0.0180(9) 0.0177(9) 0.0021(7) 0.0022(7) 0.0079(7)
C25A 0.0121(8) 0.0158(9) 0.0120(8) 0.0019(7) 0.0036(7) 0.0074(7)
C25B 0.0151(9) 0.0108(8) 0.0130(8) 0.0018(7) 0.0053(7) 0.0015(7)
C26A 0.0132(9) 0.0211(10) 0.0179(9) 0.0012(8) 0.0027(7) 0.0072(8)
C26B 0.0169(9) 0.0187(10) 0.0191(10) 0.0032(8) 0.0088(8) 0.0043(8)
C27A 0.0166(10) 0.0337(12) 0.0200(10) -0.0013(9) -0.0014(8) 0.0133(9)
C27B 0.0213(11) 0.0263(12) 0.0275(12) 0.0014(9) 0.0162(9) 0.0014(9)
C28A 0.0288(12) 0.0375(13) 0.0161(10) 0.0037(9) 0.0004(9) 0.0229(11)
C28B 0.0332(13) 0.0247(11) 0.0196(11) 0.0034(9) 0.0154(10) -0.0019(10)
C29A 0.0312(12) 0.0276(11) 0.0160(10) 0.0090(8) 0.0079(9) 0.0179(10)
C29B 0.0310(12) 0.0180(10) 0.0152(10) 0.0053(8) 0.0056(9) 0.0003(9)
C30A 0.0189(10) 0.0187(10) 0.0153(9) 0.0047(7) 0.0052(8) 0.0095(8)
C30B 0.0195(10) 0.0149(9) 0.0149(9) 0.0024(7) 0.0035(8) 0.0026(8)
C31A 0.0097(8) 0.0191(9) 0.0130(8) 0.0065(7) 0.0050(7) 0.0057(7)
C31B 0.0117(8) 0.0190(9) 0.0133(9) 0.0039(7) 0.0048(7) 0.0057(7)
C32A 0.0183(10) 0.0183(10) 0.0163(9) 0.0042(7) 0.0078(8) 0.0039(8)
C32B 0.0181(10) 0.0173(10) 0.0210(10) 0.0043(8) 0.0046(8) 0.0074(8)
C33A 0.0204(10) 0.0210(10) 0.0215(10) 0.0091(8) 0.0101(8) 0.0023(8)
C33B 0.0232(11) 0.0258(11) 0.0216(10) 0.0100(9) 0.0075(9) 0.0140(9)
C34A 0.0185(10) 0.0319(12) 0.0194(10) 0.0121(9) 0.0109(8) 0.0110(9)
C34B 0.0179(10) 0.0336(12) 0.0164(10) 0.0072(9) 0.0039(8) 0.0133(9)
C35A 0.0272(11) 0.0290(12) 0.0206(10) 0.0079(9) 0.0140(9) 0.0164(10)
C35B 0.0147(9) 0.0256(11) 0.0157(9) 0.0018(8) 0.0027(8) 0.0043(8)
C36A 0.0217(10) 0.0192(10) 0.0207(10) 0.0069(8) 0.0107(8) 0.0106(8)
C36B 0.0155(9) 0.0190(10) 0.0160(9) 0.0047(7) 0.0044(7) 0.0055(8)
N2A 0.0080(7) 0.0150(8) 0.0131(7) 0.0035(6) 0.0035(6) 0.0050(6)
N2B 0.0108(7) 0.0129(7) 0.0137(7) 0.0018(6) 0.0047(6) 0.0026(6)
N3A 0.0080(7) 0.0199(8) 0.0131(7) 0.0052(6) 0.0035(6) 0.0061(6)
N3B 0.0104(7) 0.0169(8) 0.0139(8) 0.0025(6) 0.0049(6) 0.0021(6)
N5A 0.0089(7) 0.0161(8) 0.0113(7) 0.0054(6) 0.0048(6) 0.0043(6)
N5B 0.0097(7) 0.0168(8) 0.0115(7) 0.0033(6) 0.0035(6) 0.0049(6)
N6A 0.0094(7) 0.0136(7) 0.0132(7) 0.0045(6) 0.0059(6) 0.0035(6)
N6B 0.0106(7) 0.0153(8) 0.0140(8) 0.0011(6) 0.0028(6) 0.0052(6)
N10A 0.0083(7) 0.0126(7) 0.0133(7) 0.0041(6) 0.0045(6) 0.0046(6)
N10B 0.0099(7) 0.0122(7) 0.0138(7) 0.0025(6) 0.0033(6) 0.0025(6)
N11A 0.0097(7) 0.0178(8) 0.0160(8) 0.0062(6) 0.0065(6) 0.0078(6)
N11B 0.0100(7) 0.0152(8) 0.0142(8) 0.0024(6) 0.0015(6) -0.0002(6)
N13A 0.0103(7) 0.0187(8) 0.0135(7) 0.0072(6) 0.0065(6) 0.0067(6)
N13B 0.0106(7) 0.0158(8) 0.0125(7) 0.0039(6) 0.0023(6) 0.0022(6)
N14A 0.0122(7) 0.0174(8) 0.0150(8) 0.0067(6) 0.0070(6) 0.0058(6)
N14B 0.0129(7) 0.0158(8) 0.0121(7) 0.0041(6) 0.0026(6) 0.0041(6)
Ni1A 0.00709(10) 0.01371(11) 0.01050(11) 0.00455(9) 0.00383(8) 0.00439(9)
Ni1B 0.00836(11) 0.01275(11) 0.01045(11) 0.00263(9) 0.00306(8) 0.00222(9)
S1A 0.0081(2) 0.0247(2) 0.0141(2) 0.00593(18) 0.00393(16) 0.00626(18)
S1B 0.0094(2) 0.0232(3) 0.0184(2) 0.00340(19) 0.00540(18) 0.00176(18)
S2A 0.0127(2) 0.0245(3) 0.0211(2) 0.0129(2) 0.01067(18) 0.01125(19)
S2B 0.0117(2) 0.0199(2) 0.0172(2) 0.00588(19) -0.00059(18) -0.00147(18)
C2 0.0241(11) 0.0217(11) 0.0295(12) -0.0021(9) 0.0053(9) 0.0076(9)
Cl5 0.0443(4) 0.0356(3) 0.0305(3) 0.0037(3) 0.0081(3) 0.0136(3)

loop_
_atom_type_symbol
_atom_type_description
_atom_type_scat_dispersion_real
_atom_type_scat_dispersion_imag
_atom_type_scat_source
C C 0.0033 0.0016 'International Tables Vol C Tables 4.2.6.8 and 6.1.1.4'
H H 0.0000 0.0000 'International Tables Vol C Tables 4.2.6.8 and 6.1.1.4'
Cl Cl 0.1484 0.1585 'International Tables Vol C Tables 4.2.6.8 and 6.1.1.4'
N N 0.0061 0.0033 'International Tables Vol C Tables 4.2.6.8 and 6.1.1.4'
Ni Ni 0.3393 1.1124 'International Tables Vol C Tables 4.2.6.8 and 6.1.1.4'
S S 0.1246 0.1234 'International Tables Vol C Tables 4.2.6.8 and 6.1.1.4'

loop_
_geom_angle_atom_site_label_1
_geom_angle_atom_site_label_2
_geom_angle_atom_site_label_3
_geom_angle
_geom_angle_site_symmetry_1
_geom_angle_site_symmetry_3
_geom_angle_publ_flag
Cl1B C1 H1A 108.5 . . ?
Cl1B C1 Cl2A 108.00(15) . . ?
Cl2B C1 H1B 108.9 . . ?
Cl2B C1 Cl3 114.16(16) . . ?
Cl2B C1 Cl1A 111.01(17) . . ?
Cl3 C1 H1A 108.5 . . ?
Cl3 C1 H1B 108.9 . . ?
Cl3 C1 Cl1B 114.21(15) . . ?
Cl3 C1 Cl1A 104.80(15) . . ?
Cl3 C1 Cl2A 109.05(15) . . ?
Cl1A C1 H1B 108.9 . . ?
Cl2A C1 H1A 108.5 . . ?
C15A C1A C18A 119.98(16) . . ?
N2A C1A C15A 120.71(17) . . ?
N2A C1A C18A 119.31(17) . . ?
C15B C1B C18B 120.84(17) . . ?
N2B C1B C15B 120.78(17) . . ?
N2B C1B C18B 118.31(18) . . ?
N3A C4A N5A 121.20(17) . . ?
N3A C4A S1A 119.96(14) . . ?
N5A C4A S1A 118.81(14) . . ?
N3B C4B N5B 121.21(17) . . ?
N3B C4B S1B 119.66(15) . . ?
N5B C4B S1B 119.09(15) . . ?
C24A C7A C8A 115.57(16) . . ?
N6A C7A C8A 127.38(17) . . ?
N6A C7A C24A 117.00(17) . . ?
C24B C7B C8B 116.09(17) . . ?
N6B C7B C8B 127.12(17) . . ?
N6B C7B C24B 116.70(17) . . ?
C7A C8A H8A 105.3 . . ?
C7A C8A C8B 110.23(15) . . ?
C8B C8A H8A 105.3 . . ?
C9A C8A C7A 115.20(15) . . ?
C9A C8A H8A 105.3 . . ?
C9A C8A C8B 114.44(15) . . ?
C7B C8B C8A 109.66(15) . . ?
C7B C8B H8B 105.5 . . ?
C8A C8B H8B 105.5 . . ?
C9B C8B C7B 116.24(16) . . ?
C9B C8B C8A 113.48(15) . . ?
C9B C8B H8B 105.5 . . ?
C25A C9A C8A 115.35(16) . . ?
N10A C9A C8A 120.03(16) . . ?
N10A C9A C25A 124.55(17) . . ?
C25B C9B C8B 115.65(16) . . ?
N10B C9B C8B 120.66(17) . . ?
N10B C9B C25B 123.62(17) . . ?
N11A C12A N13A 120.29(17) . . ?
N11A C12A S2A 122.69(15) . . ?
N13A C12A S2A 117.01(14) . . ?
N11B C12B N13B 119.89(18) . . ?
N11B C12B S2B 122.78(15) . . ?
N13B C12B S2B 117.32(15) . . ?
C1A C15A C31A 120.99(17) . . ?
N14A C15A C1A 126.28(17) . . ?
N14A C15A C31A 112.52(16) . . ?
C1B C15B C31B 123.22(17) . . ?
N14B C15B C1B 125.58(18) . . ?
N14B C15B C31B 111.15(17) . . ?
H16A C16A H16B 109.5 . . ?
H16A C16A H16C 109.5 . . ?
H16B C16A H16C 109.5 . . ?
S1A C16A H16A 109.5 . . ?
S1A C16A H16B 109.5 . . ?
S1A C16A H16C 109.5 . . ?
H16D C16B H16E 109.5 . . ?
H16D C16B H16F 109.5 . . ?
H16E C16B H16F 109.5 . . ?
S1B C16B H16D 109.5 . . ?
S1B C16B H16E 109.5 . . ?
S1B C16B H16F 109.5 . . ?
H17A C17A H17B 109.5 . . ?
H17A C17A H17C 109.5 . . ?
H17B C17A H17C 109.5 . . ?
S2A C17A H17A 109.5 . . ?
S2A C17A H17B 109.5 . . ?
S2A C17A H17C 109.5 . . ?
H17D C17B H17E 109.5 . . ?
H17D C17B H17F 109.5 . . ?
H17E C17B H17F 109.5 . . ?
S2B C17B H17D 109.5 . . ?
S2B C17B H17E 109.5 . . ?
S2B C17B H17F 109.5 . . ?
C19A C18A C1A 118.57(18) . . ?
C23A C18A C1A 122.30(18) . . ?
C23A C18A C19A 119.12(19) . . ?
C19B C18B C1B 119.9(2) . . ?
C19B C18B C23B 119.3(2) . . ?
C23B C18B C1B 120.8(2) . . ?
C18A C19A H19A 119.7 . . ?
C20A C19A C18A 120.5(2) . . ?
C20A C19A H19A 119.7 . . ?
C18B C19B H19B 119.9 . . ?
C20B C19B C18B 120.1(3) . . ?
C20B C19B H19B 119.9 . . ?
C19A C20A H20A 120.0 . . ?
C21A C20A C19A 120.0(2) . . ?
C21A C20A H20A 120.0 . . ?
C19B C20B H20B 119.9 . . ?
C21B C20B C19B 120.3(3) . . ?
C21B C20B H20B 119.9 . . ?
C20A C21A H21A 120.0 . . ?
C20A C21A C22A 120.1(2) . . ?
C22A C21A H21A 120.0 . . ?
C20B C21B H21B 120.0 . . ?
C22B C21B C20B 119.9(2) . . ?
C22B C21B H21B 120.0 . . ?
C21A C22A H22A 119.9 . . ?
C21A C22A C23A 120.2(2) . . ?
C23A C22A H22A 119.9 . . ?
C21B C22B H22B 119.8 . . ?
C21B C22B C23B 120.4(3) . . ?
C23B C22B H22B 119.8 . . ?
C18A C23A H23A 120.0 . . ?
C22A C23A C18A 120.0(2) . . ?
C22A C23A H23A 120.0 . . ?
C18B C23B H23B 120.0 . . ?
C22B C23B C18B 120.0(3) . . ?
C22B C23B H23B 120.0 . . ?
C7A C24A H24A 109.5 . . ?
C7A C24A H24B 109.5 . . ?
C7A C24A H24C 109.5 . . ?
H24A C24A H24B 109.5 . . ?
H24A C24A H24C 109.5 . . ?
H24B C24A H24C 109.5 . . ?
C7B C24B H24D 109.5 . . ?
C7B C24B H24E 109.5 . . ?
C7B C24B H24F 109.5 . . ?
H24D C24B H24E 109.5 . . ?
H24D C24B H24F 109.5 . . ?
H24E C24B H24F 109.5 . . ?
C26A C25A C9A 121.83(18) . . ?
C26A C25A C30A 118.72(18) . . ?
C30A C25A C9A 119.22(17) . . ?
C26B C25B C9B 121.07(18) . . ?
C30B C25B C9B 119.61(18) . . ?
C30B C25B C26B 119.15(19) . . ?
C25A C26A H26A 119.7 . . ?
C27A C26A C25A 120.5(2) . . ?
C27A C26A H26A 119.7 . . ?
C25B C26B H26B 119.9 . . ?
C27B C26B C25B 120.2(2) . . ?
C27B C26B H26B 119.9 . . ?
C26A C27A H27A 119.8 . . ?
C26A C27A C28A 120.3(2) . . ?
C28A C27A H27A 119.8 . . ?
C26B C27B H27B 119.8 . . ?
C26B C27B C28B 120.3(2) . . ?
C28B C27B H27B 119.8 . . ?
C27A C28A H28A 120.1 . . ?
C29A C28A C27A 119.7(2) . . ?
C29A C28A H28A 120.1 . . ?
C27B C28B H28B 120.1 . . ?
C29B C28B C27B 119.8(2) . . ?
C29B C28B H28B 120.1 . . ?
C28A C29A H29A 119.9 . . ?
C28A C29A C30A 120.3(2) . . ?
C30A C29A H29A 119.9 . . ?
C28B C29B H29B 119.9 . . ?
C28B C29B C30B 120.1(2) . . ?
C30B C29B H29B 119.9 . . ?
C25A C30A H30A 119.8 . . ?
C29A C30A C25A 120.4(2) . . ?
C29A C30A H30A 119.8 . . ?
C25B C30B H30B 119.9 . . ?
C29B C30B C25B 120.3(2) . . ?
C29B C30B H30B 119.9 . . ?
C32A C31A C15A 121.67(18) . . ?
C32A C31A C36A 119.39(18) . . ?
C36A C31A C15A 118.92(18) . . ?
C32B C31B C15B 123.12(19) . . ?
C32B C31B C36B 118.71(19) . . ?
C36B C31B C15B 118.03(18) . . ?
C31A C32A H32A 120.1 . . ?
C31A C32A C33A 119.8(2) . . ?
C33A C32A H32A 120.1 . . ?
C31B C32B H32B 119.9 . . ?
C31B C32B C33B 120.3(2) . . ?
C33B C32B H32B 119.9 . . ?
C32A C33A H33A 119.8 . . ?
C34A C33A C32A 120.4(2) . . ?
C34A C33A H33A 119.8 . . ?
C32B C33B H33B 119.7 . . ?
C34B C33B C32B 120.6(2) . . ?
C34B C33B H33B 119.7 . . ?
C33A C34A H34A 119.9 . . ?
C33A C34A C35A 120.1(2) . . ?
C35A C34A H34A 119.9 . . ?
C33B C34B H34B 120.1 . . ?
C35B C34B C33B 119.8(2) . . ?
C35B C34B H34B 120.1 . . ?
C34A C35A H35A 120.2 . . ?
C34A C35A C36A 119.6(2) . . ?
C36A C35A H35A 120.2 . . ?
C34B C35B H35B 119.9 . . ?
C34B C35B C36B 120.1(2) . . ?
C36B C35B H35B 119.9 . . ?
C31A C36A H36A 119.7 . . ?
C35A C36A C31A 120.7(2) . . ?
C35A C36A H36A 119.7 . . ?
C31B C36B H36B 119.7 . . ?
C35B C36B C31B 120.5(2) . . ?
C35B C36B H36B 119.7 . . ?
C1A N2A N3A 116.17(16) . . ?
C1A N2A Ni1A 127.69(13) . . ?
N3A N2A Ni1A 116.13(12) . . ?
C1B N2B N3B 116.25(16) . . ?
C1B N2B Ni1B 128.31(14) . . ?
N3B N2B Ni1B 115.39(13) . . ?
C4A N3A N2A 108.62(15) . . ?
C4B N3B N2B 109.29(16) . . ?
C4A N5A N6A 113.74(15) . . ?
C4A N5A Ni1A 110.51(12) . . ?
N6A N5A Ni1A 133.37(13) . . ?
C4B N5B N6B 113.21(16) . . ?
C4B N5B Ni1B 110.30(13) . . ?
N6B N5B Ni1B 134.17(13) . . ?
C7A N6A N5A 118.40(16) . . ?
C7B N6B N5B 118.97(16) . . ?
C9A N10A N11A 115.49(16) . . ?
C9A N10A Ni1A 130.31(13) . . ?
N11A N10A Ni1A 113.87(12) . . ?
C9B N10B N11B 114.96(16) . . ?
C9B N10B Ni1B 130.55(14) . . ?
N11B N10B Ni1B 113.94(12) . . ?
C12A N11A N10A 108.48(15) . . ?
C12B N11B N10B 108.44(16) . . ?
C12A N13A Ni1A 113.06(13) . . ?
N14A N13A C12A 114.51(16) . . ?
N14A N13A Ni1A 132.31(13) . . ?
C12B N13B Ni1B 113.23(13) . . ?
N14B N13B C12B 114.17(16) . . ?
N14B N13B Ni1B 132.58(14) . . ?
C15A N14A N13A 119.75(16) . . ?
C15B N14B N13B 120.60(17) . . ?
N2A Ni1A N5A 83.24(7) . . ?
N2A Ni1A N10A 172.32(7) . . ?
N5A Ni1A N10A 102.88(7) . . ?
N13A Ni1A N2A 92.27(7) . . ?
N13A Ni1A N5A 169.01(8) . . ?
N13A Ni1A N10A 82.50(7) . . ?
N2B Ni1B N5B 83.71(7) . . ?
N2B Ni1B N10B 173.11(7) . . ?
N5B Ni1B N10B 102.44(7) . . ?
N13B Ni1B N2B 91.84(7) . . ?
N13B Ni1B N5B 170.96(8) . . ?
N13B Ni1B N10B 82.50(7) . . ?
C4A S1A C16A 101.30(10) . . ?
C4B S1B C16B 101.43(10) . . ?
C12A S2A C17A 100.65(10) . . ?
C12B S2B C17B 100.16(10) . . ?
Cl4B C2 H2A 107.8 . . ?
Cl5 C2 H2A 107.8 . . ?
Cl5 C2 H2B 109.2 . . ?
Cl5 C2 Cl4B 104.21(15) . . ?
Cl5 C2 Cl6B 104.57(14) . . ?
Cl5 C2 Cl4A 113.92(15) . . ?
Cl6B C2 H2B 109.2 . . ?
Cl6A C2 H2A 107.8 . . ?
Cl6A C2 Cl4B 111.29(16) . . ?
Cl6A C2 Cl5 117.56(17) . . ?
Cl4A C2 H2B 109.2 . . ?
Cl4A C2 Cl6B 110.73(14) . . ?

loop_
_geom_bond_atom_site_label_1
_geom_bond_atom_site_label_2
_geom_bond_distance
_geom_bond_site_symmetry_2
_geom_bond_publ_flag
C1 H1A 1.0000 . ?
C1 H1B 1.0000 . ?
C1 Cl1B 1.776(3) . ?
C1 Cl2B 1.683(3) . ?
C1 Cl3 1.755(3) . ?
C1 Cl1A 1.776(3) . ?
C1 Cl2A 1.810(3) . ?
C1A C15A 1.455(3) . ?
C1A C18A 1.494(3) . ?
C1A N2A 1.322(2) . ?
C1B C15B 1.458(3) . ?
C1B C18B 1.495(3) . ?
C1B N2B 1.326(3) . ?
C4A N3A 1.316(2) . ?
C4A N5A 1.351(2) . ?
C4A S1A 1.7519(19) . ?
C4B N3B 1.316(3) . ?
C4B N5B 1.351(2) . ?
C4B S1B 1.757(2) . ?
C7A C8A 1.523(3) . ?
C7A C24A 1.499(3) . ?
C7A N6A 1.288(2) . ?
C7B C8B 1.529(3) . ?
C7B C24B 1.498(3) . ?
C7B N6B 1.284(3) . ?
C8A H8A 1.0000 . ?
C8A C8B 1.574(3) . ?
C8A C9A 1.518(3) . ?
C8B H8B 1.0000 . ?
C8B C9B 1.517(3) . ?
C9A C25A 1.494(3) . ?
C9A N10A 1.298(2) . ?
C9B C25B 1.495(3) . ?
C9B N10B 1.297(2) . ?
C12A N11A 1.300(3) . ?
C12A N13A 1.376(2) . ?
C12A S2A 1.7485(19) . ?
C12B N11B 1.303(3) . ?
C12B N13B 1.381(2) . ?
C12B S2B 1.747(2) . ?
C15A C31A 1.496(3) . ?
C15A N14A 1.314(3) . ?
C15B C31B 1.498(3) . ?
C15B N14B 1.315(3) . ?
C16A H16A 0.9800 . ?
C16A H16B 0.9800 . ?
C16A H16C 0.9800 . ?
C16A S1A 1.803(2) . ?
C16B H16D 0.9800 . ?
C16B H16E 0.9800 . ?
C16B H16F 0.9800 . ?
C16B S1B 1.810(2) . ?
C17A H17A 0.9800 . ?
C17A H17B 0.9800 . ?
C17A H17C 0.9800 . ?
C17A S2A 1.806(2) . ?
C17B H17D 0.9800 . ?
C17B H17E 0.9800 . ?
C17B H17F 0.9800 . ?
C17B S2B 1.805(2) . ?
C18A C19A 1.400(3) . ?
C18A C23A 1.396(3) . ?
C18B C19B 1.396(3) . ?
C18B C23B 1.398(3) . ?
C19A H19A 0.9500 . ?
C19A C20A 1.388(3) . ?
C19B H19B 0.9500 . ?
C19B C20B 1.390(3) . ?
C20A H20A 0.9500 . ?
C20A C21A 1.386(4) . ?
C20B H20B 0.9500 . ?
C20B C21B 1.387(5) . ?
C21A H21A 0.9500 . ?
C21A C22A 1.387(4) . ?
C21B H21B 0.9500 . ?
C21B C22B 1.383(5) . ?
C22A H22A 0.9500 . ?
C22A C23A 1.395(3) . ?
C22B H22B 0.9500 . ?
C22B C23B 1.393(3) . ?
C23A H23A 0.9500 . ?
C23B H23B 0.9500 . ?
C24A H24A 0.9800 . ?
C24A H24B 0.9800 . ?
C24A H24C 0.9800 . ?
C24B H24D 0.9800 . ?
C24B H24E 0.9800 . ?
C24B H24F 0.9800 . ?
C25A C26A 1.398(3) . ?
C25A C30A 1.401(3) . ?
C25B C26B 1.403(3) . ?
C25B C30B 1.399(3) . ?
C26A H26A 0.9500 . ?
C26A C27A 1.391(3) . ?
C26B H26B 0.9500 . ?
C26B C27B 1.387(3) . ?
C27A H27A 0.9500 . ?
C27A C28A 1.391(4) . ?
C27B H27B 0.9500 . ?
C27B C28B 1.392(4) . ?
C28A H28A 0.9500 . ?
C28A C29A 1.384(4) . ?
C28B H28B 0.9500 . ?
C28B C29B 1.391(4) . ?
C29A H29A 0.9500 . ?
C29A C30A 1.397(3) . ?
C29B H29B 0.9500 . ?
C29B C30B 1.393(3) . ?
C30A H30A 0.9500 . ?
C30B H30B 0.9500 . ?
C31A C32A 1.391(3) . ?
C31A C36A 1.393(3) . ?
C31B C32B 1.397(3) . ?
C31B C36B 1.402(3) . ?
C32A H32A 0.9500 . ?
C32A C33A 1.398(3) . ?
C32B H32B 0.9500 . ?
C32B C33B 1.397(3) . ?
C33A H33A 0.9500 . ?
C33A C34A 1.384(3) . ?
C33B H33B 0.9500 . ?
C33B C34B 1.383(3) . ?
C34A H34A 0.9500 . ?
C34A C35A 1.386(3) . ?
C34B H34B 0.9500 . ?
C34B C35B 1.387(3) . ?
C35A H35A 0.9500 . ?
C35A C36A 1.393(3) . ?
C35B H35B 0.9500 . ?
C35B C36B 1.396(3) . ?
C36A H36A 0.9500 . ?
C36B H36B 0.9500 . ?
N2A N3A 1.394(2) . ?
N2A Ni1A 1.8495(16) . ?
N2B N3B 1.393(2) . ?
N2B Ni1B 1.8531(17) . ?
N5A N6A 1.390(2) . ?
N5A Ni1A 1.8675(16) . ?
N5B N6B 1.390(2) . ?
N5B Ni1B 1.8677(16) . ?
N10A N11A 1.417(2) . ?
N10A Ni1A 1.9064(16) . ?
N10B N11B 1.420(2) . ?
N10B Ni1B 1.9028(17) . ?
N13A N14A 1.339(2) . ?
N13A Ni1A 1.8064(16) . ?
N13B N14B 1.330(2) . ?
N13B Ni1B 1.8062(17) . ?
C2 H2A 1.0000 . ?
C2 H2B 1.0000 . ?
C2 Cl4B 1.785(3) . ?
C2 Cl5 1.756(3) . ?
C2 Cl6B 1.792(3) . ?
C2 Cl6A 1.751(3) . ?
C2 Cl4A 1.761(3) . ?

loop_
_geom_torsion_atom_site_label_1
_geom_torsion_atom_site_label_2
_geom_torsion_atom_site_label_3
_geom_torsion_atom_site_label_4
_geom_torsion
_geom_torsion_site_symmetry_1
_geom_torsion_site_symmetry_2
_geom_torsion_site_symmetry_3
_geom_torsion_site_symmetry_4
_geom_torsion_publ_flag
C1A C15A C31A C32A 69.7(3) . . . . ?
C1A C15A C31A C36A -112.0(2) . . . . ?
C1A C15A N14A N13A -4.5(3) . . . . ?
C1A C18A C19A C20A 176.46(19) . . . . ?
C1A C18A C23A C22A -176.44(19) . . . . ?
C1A N2A N3A C4A 176.37(17) . . . . ?
C1A N2A Ni1A N5A -179.17(18) . . . . ?
C1A N2A Ni1A N13A -9.24(18) . . . . ?
C1B C15B C31B C32B 44.5(3) . . . . ?
C1B C15B C31B C36B -139.9(2) . . . . ?
C1B C15B N14B N13B -2.9(3) . . . . ?
C1B C18B C19B C20B -177.5(2) . . . . ?
C1B C18B C23B C22B 177.8(2) . . . . ?
C1B N2B N3B C4B 176.57(17) . . . . ?
C1B N2B Ni1B N5B -177.99(18) . . . . ?
C1B N2B Ni1B N13B -5.88(18) . . . . ?
C4A N5A N6A C7A -154.53(18) . . . . ?
C4A N5A Ni1A N2A 3.58(14) . . . . ?
C4A N5A Ni1A N10A 178.87(13) . . . . ?
C4A N5A Ni1A N13A -62.8(4) . . . . ?
C4B N5B N6B C7B -155.64(18) . . . . ?
C4B N5B Ni1B N2B 2.29(14) . . . . ?
C4B N5B Ni1B N10B 179.15(13) . . . . ?
C7A C8A C8B C7B 58.40(19) . . . . ?
C7A C8A C8B C9B -169.77(15) . . . . ?
C7A C8A C9A C25A -121.15(18) . . . . ?
C7A C8A C9A N10A 61.5(2) . . . . ?
C7B C8B C9B C25B -124.32(18) . . . . ?
C7B C8B C9B N10B 58.7(2) . . . . ?
C8A C7A N6A N5A 8.6(3) . . . . ?
C8A C8B C9B C25B 107.15(18) . . . . ?
C8A C8B C9B N10B -69.8(2) . . . . ?
C8A C9A C25A C26A -127.3(2) . . . . ?
C8A C9A C25A C30A 47.1(2) . . . . ?
C8A C9A N10A N11A 179.28(16) . . . . ?
C8A C9A N10A Ni1A 6.4(3) . . . . ?
C8B C7B N6B N5B 9.6(3) . . . . ?
C8B C8A C9A C25A 109.53(18) . . . . ?
C8B C8A C9A N10A -67.8(2) . . . . ?
C8B C9B C25B C26B -125.6(2) . . . . ?
C8B C9B C25B C30B 49.5(2) . . . . ?
C8B C9B N10B N11B 179.71(16) . . . . ?
C8B C9B N10B Ni1B 8.8(3) . . . . ?
C9A C8A C8B C7B -169.85(15) . . . . ?
C9A C8A C8B C9B -38.0(2) . . . . ?
C9A C25A C26A C27A 172.25(19) . . . . ?
C9A C25A C30A C29A -174.57(19) . . . . ?
C9A N10A N11A C12A -162.89(18) . . . . ?
C9B C25B C26B C27B 174.3(2) . . . . ?
C9B C25B C30B C29B -177.15(19) . . . . ?
C9B N10B N11B C12B -159.94(18) . . . . ?
C12A N13A N14A C15A -178.91(18) . . . . ?
C12A N13A Ni1A N2A -175.14(15) . . . . ?
C12A N13A Ni1A N5A -109.5(4) . . . . ?
C12A N13A Ni1A N10A 10.51(14) . . . . ?
C12B N13B N14B C15B 176.56(18) . . . . ?
C12B N13B Ni1B N2B -173.20(15) . . . . ?
C12B N13B Ni1B N10B 10.72(14) . . . . ?
C15A C1A C18A C19A -124.7(2) . . . . ?
C15A C1A C18A C23A 54.1(3) . . . . ?
C15A C1A N2A N3A -166.55(17) . . . . ?
C15A C1A N2A Ni1A 11.8(3) . . . . ?
C15A C31A C32A C33A 177.33(19) . . . . ?
C15A C31A C36A C35A -177.7(2) . . . . ?
C15B C1B C18B C19B -126.5(2) . . . . ?
C15B C1B C18B C23B 55.8(3) . . . . ?
C15B C1B N2B N3B -173.37(17) . . . . ?
C15B C1B N2B Ni1B 3.8(3) . . . . ?
C15B C31B C32B C33B 175.5(2) . . . . ?
C15B C31B C36B C35B -175.30(19) . . . . ?
C18A C1A C15A C31A -8.3(3) . . . . ?
C18A C1A C15A N14A 177.40(19) . . . . ?
C18A C1A N2A N3A 12.1(3) . . . . ?
C18A C1A N2A Ni1A -169.56(14) . . . . ?
C18A C19A C20A C21A 0.3(3) . . . . ?
C18B C1B C15B C31B 2.1(3) . . . . ?
C18B C1B C15B N14B -175.1(2) . . . . ?
C18B C1B N2B N3B 3.5(3) . . . . ?
C18B C1B N2B Ni1B -179.31(14) . . . . ?
C18B C19B C20B C21B -0.5(4) . . . . ?
C19A C18A C23A C22A 2.3(3) . . . . ?
C19A C20A C21A C22A 1.9(4) . . . . ?
C19B C18B C23B C22B 0.1(3) . . . . ?
C19B C20B C21B C22B 0.2(4) . . . . ?
C20A C21A C22A C23A -1.9(4) . . . . ?
C20B C21B C22B C23B 0.2(4) . . . . ?
C21A C22A C23A C18A -0.2(3) . . . . ?
C21B C22B C23B C18B -0.3(4) . . . . ?
C23A C18A C19A C20A -2.3(3) . . . . ?
C23B C18B C19B C20B 0.3(3) . . . . ?
C24A C7A C8A C8B -124.84(17) . . . . ?
C24A C7A C8A C9A 103.81(19) . . . . ?
C24A C7A N6A N5A -174.05(16) . . . . ?
C24B C7B C8B C8A -123.45(18) . . . . ?
C24B C7B C8B C9B 106.2(2) . . . . ?
C24B C7B N6B N5B -174.02(17) . . . . ?
C25A C9A N10A N11A 2.2(3) . . . . ?
C25A C9A N10A Ni1A -170.68(14) . . . . ?
C25A C26A C27A C28A 2.3(3) . . . . ?
C25B C9B N10B N11B 3.0(3) . . . . ?
C25B C9B N10B Ni1B -167.86(14) . . . . ?
C25B C26B C27B C28B 2.5(3) . . . . ?
C26A C25A C30A C29A 0.0(3) . . . . ?
C26A C27A C28A C29A -0.1(4) . . . . ?
C26B C25B C30B C29B -1.9(3) . . . . ?
C26B C27B C28B C29B -1.3(4) . . . . ?
C27A C28A C29A C30A -2.0(3) . . . . ?
C27B C28B C29B C30B -1.5(4) . . . . ?
C28A C29A C30A C25A 2.1(3) . . . . ?
C28B C29B C30B C25B 3.1(3) . . . . ?
C30A C25A C26A C27A -2.2(3) . . . . ?
C30B C25B C26B C27B -0.9(3) . . . . ?
C31A C15A N14A N13A -179.30(17) . . . . ?
C31A C32A C33A C34A 0.3(3) . . . . ?
C31B C15B N14B N13B 179.65(17) . . . . ?
C31B C32B C33B C34B -0.2(3) . . . . ?
C32A C31A C36A C35A 0.6(3) . . . . ?
C32A C33A C34A C35A 0.7(3) . . . . ?
C32B C31B C36B C35B 0.5(3) . . . . ?
C32B C33B C34B C35B 0.0(3) . . . . ?
C33A C34A C35A C36A -1.0(3) . . . . ?
C33B C34B C35B C36B 0.4(3) . . . . ?
C34A C35A C36A C31A 0.4(3) . . . . ?
C34B C35B C36B C31B -0.7(3) . . . . ?
C36A C31A C32A C33A -1.0(3) . . . . ?
C36B C31B C32B C33B 0.0(3) . . . . ?
N2A C1A C15A C31A 170.41(18) . . . . ?
N2A C1A C15A N14A -3.9(3) . . . . ?
N2A C1A C18A C19A 56.6(3) . . . . ?
N2A C1A C18A C23A -124.6(2) . . . . ?
N2B C1B C15B C31B 178.87(18) . . . . ?
N2B C1B C15B N14B 1.7(3) . . . . ?
N2B C1B C18B C19B 56.7(3) . . . . ?
N2B C1B C18B C23B -121.1(2) . . . . ?
N3A C4A N5A N6A -171.26(17) . . . . ?
N3A C4A N5A Ni1A -6.4(2) . . . . ?
N3A C4A S1A C16A -1.1(2) . . . . ?
N3A N2A Ni1A N5A -0.85(14) . . . . ?
N3A N2A Ni1A N13A 169.08(14) . . . . ?
N3B C4B N5B N6B -169.03(18) . . . . ?
N3B C4B N5B Ni1B -3.8(2) . . . . ?
N3B C4B S1B C16B -5.40(19) . . . . ?
N3B N2B Ni1B N5B -0.76(13) . . . . ?
N3B N2B Ni1B N13B 171.35(14) . . . . ?
N5A C4A N3A N2A 5.6(3) . . . . ?
N5A C4A S1A C16A 177.08(17) . . . . ?
N5B C4B N3B N2B 3.2(3) . . . . ?
N5B C4B S1B C16B 172.29(17) . . . . ?
N6A C7A C8A C8B 52.5(2) . . . . ?
N6A C7A C8A C9A -78.9(2) . . . . ?
N6A N5A Ni1A N2A 164.41(19) . . . . ?
N6A N5A Ni1A N10A -20.30(19) . . . . ?
N6A N5A Ni1A N13A 98.0(4) . . . . ?
N6B C7B C8B C8A 53.0(3) . . . . ?
N6B C7B C8B C9B -77.4(3) . . . . ?
N6B N5B Ni1B N2B 163.19(19) . . . . ?
N6B N5B Ni1B N10B -19.96(19) . . . . ?
N10A C9A C25A C26A 49.8(3) . . . . ?
N10A C9A C25A C30A -135.8(2) . . . . ?
N10B C9B C25B C26B 51.2(3) . . . . ?
N10B C9B C25B C30B -133.6(2) . . . . ?
N11A C12A N13A N14A 176.08(18) . . . . ?
N11A C12A N13A Ni1A -7.4(3) . . . . ?
N11A C12A S2A C17A 2.5(2) . . . . ?
N11B C12B N13B N14B 174.67(18) . . . . ?
N11B C12B N13B Ni1B -6.8(3) . . . . ?
N11B C12B S2B C17B 3.4(2) . . . . ?
N13A C12A N11A N10A -2.7(3) . . . . ?
N13A C12A S2A C17A -178.52(17) . . . . ?
N13B C12B N11B N10B -3.9(3) . . . . ?
N13B C12B S2B C17B -177.22(17) . . . . ?
N14A C15A C31A C32A -115.3(2) . . . . ?
N14A C15A C31A C36A 63.0(2) . . . . ?
N14A N13A Ni1A N2A 0.60(19) . . . . ?
N14A N13A Ni1A N5A 66.2(5) . . . . ?
N14A N13A Ni1A N10A -173.8(2) . . . . ?
N14B C15B C31B C32B -138.0(2) . . . . ?
N14B C15B C31B C36B 37.6(3) . . . . ?
N14B N13B Ni1B N2B 4.97(19) . . . . ?
N14B N13B Ni1B N10B -171.1(2) . . . . ?
Ni1A N2A N3A C4A -2.1(2) . . . . ?
Ni1A N5A N6A C7A 45.1(3) . . . . ?
Ni1A N10A N11A C12A 11.2(2) . . . . ?
Ni1A N13A N14A C15A 5.4(3) . . . . ?
Ni1B N2B N3B C4B -1.0(2) . . . . ?
Ni1B N5B N6B C7B 43.9(3) . . . . ?
Ni1B N10B N11B C12B 12.5(2) . . . . ?
Ni1B N13B N14B C15B -1.6(3) . . . . ?
S1A C4A N3A N2A -176.31(13) . . . . ?
S1A C4A N5A N6A 10.6(2) . . . . ?
S1A C4A N5A Ni1A 175.51(10) . . . . ?
S1B C4B N3B N2B -179.15(13) . . . . ?
S1B C4B N5B N6B 13.3(2) . . . . ?
S1B C4B N5B Ni1B 178.51(10) . . . . ?
S2A C12A N11A N10A 176.24(14) . . . . ?
S2A C12A N13A N14A -3.0(2) . . . . ?
S2A C12A N13A Ni1A 173.58(10) . . . . ?
S2B C12B N11B N10B 175.48(14) . . . . ?
S2B C12B N13B N14B -4.8(2) . . . . ?
S2B C12B N13B Ni1B 173.76(10) . . . . ?
